data_7059409
loop_
_publ_author_name
'Martin, Carmen'
'Cano, Israel'
'Sc\'e, Fabio'
'P\'erez-Aguirre, Rub\'en'
'Gimbert-Suri\~nach, Carolina'
'Lopez-Cornejo, Pilar'
'de Pedro, Imanol'

_publ_section_title
;
 Synthesis of chiral iron-based ionic liquids: modelling stable hybrid
 materials
;
_journal_issue 16
_journal_name_full 'New Journal of Chemistry'
_journal_page_first 6375
_journal_page_last 6383
_journal_paper_doi 10.1039/D0NJ00349B
_journal_volume 44
_journal_year 2020
_chemical_absolute_configuration ad
_chemical_formula_moiety 'C10 H19 N2, Cl'
_chemical_formula_sum 'C10 H19 Cl N2'
_chemical_formula_weight 202.72
_space_group_crystal_system monoclinic
_space_group_IT_number 4
_space_group_name_Hall 'P 2yb'
_space_group_name_H-M_alt 'P 1 21 1'
_atom_sites_solution_hydrogens geom
_atom_sites_solution_primary iterative
_atom_sites_solution_secondary difmap
_audit_creation_date 2017-02-08
_audit_creation_method
;
Olex2 1.2
(compiled 2017.01.04 svn.r3372 for OlexSys, GUI svn.r5292)
;
_audit_update_record
;
2019-10-28 deposited with the CCDC.	2020-03-16 downloaded from the CCDC.
;
_cell_angle_alpha 90
_cell_angle_beta 102.664(3)
_cell_angle_gamma 90
_cell_formula_units_Z 4
_cell_length_a 9.0742(3)
_cell_length_b 10.8811(4)
_cell_length_c 11.8127(4)
_cell_measurement_reflns_used 5917
_cell_measurement_temperature 120(2)
_cell_measurement_theta_max 73.6750
_cell_measurement_theta_min 4.0650
_cell_volume 1137.98(7)
_computing_cell_refinement 'CrysAlisPro 1.171.38.43 (Rigaku OD, 2015)'
_computing_data_collection 'CrysAlisPro 1.171.38.43 (Rigaku OD, 2015)'
_computing_data_reduction 'CrysAlisPro 1.171.38.43 (Rigaku OD, 2015)'
_computing_molecular_graphics 'Olex2 (Dolomanov et al., 2009)'
_computing_publication_material 'Olex2 (Dolomanov et al., 2009)'
_computing_structure_refinement 'ShelXL (Sheldrick, 2015)'
_computing_structure_solution 'olex2.solve (Bourhis et al., 2015)'
_diffrn_ambient_environment 'N2 gas'
_diffrn_ambient_temperature 120(2)
_diffrn_crystal_treatment 'flash frozen in gaseous N2'
_diffrn_detector 'CCD area detector'
_diffrn_detector_area_resol_mean 4.2207
_diffrn_detector_type 'Agilent Diffraction Titan S2 detector'
_diffrn_measured_fraction_theta_full 1.000
_diffrn_measured_fraction_theta_max 0.979
_diffrn_measurement_details
;
List of Runs (angles in degrees, time in seconds):

  # Type    Start    End  Width  t~exp~   \w     \q     \k     \f   Frames
#--------------------------------------------------------------------------
  1  \w   -114.00 -22.00   2.00    2.00    --  -43.31 -38.00  30.00   46
  2  \w    -50.00  26.00   2.00    2.00    --  -43.31  38.00-150.00   38
  3  \w    -20.00  82.00   2.00    2.00    --   43.31 -99.00-150.00   51
  4  \w     35.00  97.00   2.00    2.00    --  103.95 -45.00 150.00   31
  5  \w     31.00  91.00   2.00    2.00    --  103.95 -30.00 -60.00   30
  6  \w     35.00  97.00   2.00    2.00    --  103.95 -45.00  60.00   31
  7  \w     31.00  91.00   2.00    2.00    --  103.95 -30.00 -90.00   30
  8  \w     35.00  97.00   2.00    2.00    --  103.95 -45.00  90.00   31
  9  \w     23.00 107.00   2.00    2.00    --  103.95 -94.00  90.00   42
 10  \w     35.00  97.00   2.00    2.00    --  103.95 -45.00-150.00   31
 11  \w     31.00  91.00   2.00    2.00    --  103.95 -30.00 120.00   30
 12  \w     23.00 107.00   2.00    2.00    --  103.95 -94.00  60.00   42
 13  \w     35.00  89.00   2.00    2.00    --  103.95 -45.00-120.00   27
;
_diffrn_measurement_device '\k-geometry diffractometer'
_diffrn_measurement_device_type 'SuperNova, Titan S2'
_diffrn_measurement_method '\w scans'
_diffrn_measurement_specimen_support 'MiTeGen micromount'
_diffrn_orient_matrix_type 'CrysAlisPro convention (1999,Acta A55,543-557)'
_diffrn_orient_matrix_UB_11 0.1068545000
_diffrn_orient_matrix_UB_12 -0.0146813000
_diffrn_orient_matrix_UB_13 0.1202055000
_diffrn_orient_matrix_UB_21 -0.0243880000
_diffrn_orient_matrix_UB_22 0.1360557000
_diffrn_orient_matrix_UB_23 0.0267787000
_diffrn_orient_matrix_UB_31 -0.1351280000
_diffrn_orient_matrix_UB_32 -0.0360669000
_diffrn_orient_matrix_UB_33 0.0522557000
_diffrn_radiation_collimation 'focusing mirrors'
_diffrn_radiation_monochromator mirror
_diffrn_radiation_probe x-ray
_diffrn_radiation_type CuK\a
_diffrn_radiation_wavelength 1.54184
_diffrn_radiation_wavelength_determination fundamental
_diffrn_radiation_xray_symbol K-L~2,3~
_diffrn_reflns_av_R_equivalents 0.0290
_diffrn_reflns_av_unetI/netI 0.0322
_diffrn_reflns_Laue_measured_fraction_full 1.000
_diffrn_reflns_Laue_measured_fraction_max 0.979
_diffrn_reflns_limit_h_max 7
_diffrn_reflns_limit_h_min -11
_diffrn_reflns_limit_k_max 12
_diffrn_reflns_limit_k_min -13
_diffrn_reflns_limit_l_max 14
_diffrn_reflns_limit_l_min -10
_diffrn_reflns_number 7067
_diffrn_reflns_point_group_measured_fraction_full 1.000
_diffrn_reflns_point_group_measured_fraction_max 0.980
_diffrn_reflns_theta_full 67.684
_diffrn_reflns_theta_max 73.866
_diffrn_reflns_theta_min 3.835
_diffrn_source 'microfocus sealed tube'
_diffrn_source_current 0.8
_diffrn_source_power 0.04
_diffrn_source_target Cu
_diffrn_source_type 'Agilent Diffraction microfocus tube'
_diffrn_source_voltage 50
_exptl_absorpt_coefficient_mu 2.635
_exptl_absorpt_correction_T_max 0.823
_exptl_absorpt_correction_T_min 0.668
_exptl_absorpt_correction_type gaussian
_exptl_absorpt_process_details
;
CrysAlisPro 1.171.38.43 (Rigaku Oxford Diffraction, 2015)
Numerical absorption correction based on gaussian integration over
			a multifaceted crystal model
Empirical absorption correction using spherical harmonics,
 implemented in SCALE3 ABSPACK scaling algorithm.
;
_exptl_crystal_colour 'clear colourless'
_exptl_crystal_colour_lustre clear
_exptl_crystal_colour_primary colourless
_exptl_crystal_density_diffrn 1.183
_exptl_crystal_description block
_exptl_crystal_F_000 440
_exptl_crystal_recrystallization_method 'diffusion of ethyl acetate vapour into a acetonitrle solution of the compound'
_exptl_crystal_size_max 0.856
_exptl_crystal_size_mid 0.794
_exptl_crystal_size_min 0.38
_refine_diff_density_max 0.301
_refine_diff_density_min -0.320
_refine_diff_density_rms 0.062
_refine_ls_abs_structure_details
;
 Refined as an inversion twin.
;
_refine_ls_abs_structure_Flack 0.033(14)
_refine_ls_extinction_coef 0.0081(8)
_refine_ls_extinction_expression Fc^*^=kFc[1+0.001xFc^2^\l^3^/sin(2\q)]^-1/4^
_refine_ls_extinction_method 'SHELXL-2016/6 (Sheldrick 2016)'
_refine_ls_goodness_of_fit_ref 1.064
_refine_ls_hydrogen_treatment constr
_refine_ls_matrix_type full
_refine_ls_number_parameters 245
_refine_ls_number_reflns 3541
_refine_ls_number_restraints 1
_refine_ls_restrained_S_all 1.063
_refine_ls_R_factor_all 0.0342
_refine_ls_R_factor_gt 0.0340
_refine_ls_shift/su_max 0.000
_refine_ls_shift/su_mean 0.000
_refine_ls_structure_factor_coef Fsqd
_refine_ls_weighting_details 'w=1/[\s^2^(Fo^2^)+(0.0635P)^2^+0.0992P] where P=(Fo^2^+2Fc^2^)/3'
_refine_ls_weighting_scheme calc
_refine_ls_wR_factor_gt 0.0886
_refine_ls_wR_factor_ref 0.0889
_reflns_Friedel_coverage 0.898
_reflns_Friedel_fraction_full 1.000
_reflns_Friedel_fraction_max 0.981
_reflns_number_gt 3508
_reflns_number_total 3541
_reflns_threshold_expression 'I > 2\s(I)'
_cod_data_source_file d0nj00349b2.cif
_cod_data_source_block icrjdc
_cod_depositor_comments
;Adding full bibliography for 7059409--7059410.cif.

 Adding full bibliography for 7059409--7059410.cif.
;
_cod_database_code 7059409
_nottingham_internal_coll_name ICRJDC
_nottingham_internal_coll_number 16550
_nottingham_internal_coll_client ICR/JDU
_nottingham_internal_coll_type custom
_nottingham_internal_coll_frame_method '\w scans'
_nottingham_internal_coll_frame_time 2.00
_nottingham_internal_coll_frame_width 2.00
_nottingham_internal_coll_user pczwl
_nottingham_internal_coll_date 17/10/2016
_nottingham_internal_coll_location NOTTS
_nottingham_internal_coll_instrument 'GVA, PL13110002'
_nottingham_internal_process_date 08/02/2017
_nottingham_internal_process_user pczwl
_nottingham_internal_solution_date 8/2/2017
_nottingham_internal_solution_user pczwl
_nottingham_internal_refinement_date 8/2/2017
_nottingham_internal_refinement_user pczwl
_nottingham_internal_validation_date 8/2/2017
_nottingham_internal_validation_user pczwl
_nottingham_internal_archive_date 8/2/2017
_shelx_shelxl_version_number 2016/6
_chemical_oxdiff_formula 'C14 N4 H24'
_chemical_oxdiff_usercomment 'ICRJDC #16550 GVA-1082 IN FOMBLIN FILM ON MICROMOUNT FOR ICR/JDU'
_shelx_space_group_comment
;
The symmetry employed for this shelxl refinement is uniquely defined
by the following loop, which should always be used as a source of
symmetry information in preference to the above space-group names.
They are only intended as comments.
;
_reflns_odcompleteness_completeness 100.00
_reflns_odcompleteness_iscentric 1
_reflns_odcompleteness_theta 67.13
_olex2_refinement_description
;
1. Twinned data refinement
 Scales: 0.967(14) 0.033(14)
2. Fixed Uiso
 At 1.2 times of:
  All C(H) groups, All C(H,H) groups
 At 1.5 times of:
  All C(H,H,H) groups
3.a Ternary CH refined with riding coordinates:
 C7(H7), C27(H27)
3.b Secondary CH2 refined with riding coordinates:
 C6(H6A,H6B), C9(H9A,H9B), C26(H26A,H26B), C29(H29A,H29B)
3.c Aromatic/amide H refined with riding coordinates:
 C4(H4), C5(H5), C24(H24), C25(H25)
3.d Idealised Me refined as rotating group:
 C8(H8A,H8B,H8C), C10(H10A,H10B,H10C), C11(H11A,H11B,H11C), C12(H12A,H12B,
 H12C), C28(H28A,H28B,H28C), C30(H30A,H30B,H30C), C31(H31A,H31B,H31C), C32(H32A,
 H32B,H32C)
;
_olex2_date_sample_data_collection 2016-10-17
_olex2_date_sample_submission 2016-10-13
_olex2_exptl_crystal_mounting_method 'in fomblin film on a micromount'
_olex2_submission_special_instructions 'No special instructions were received'
_oxdiff_exptl_absorpt_empirical_details
;
Empirical correction (ABSPACK) includes:
- Absorption correction using spherical harmonics
- Frame scaling
;
_oxdiff_exptl_absorpt_empirical_full_max 3.456
_oxdiff_exptl_absorpt_empirical_full_min 0.579

loop_
_space_group_symop_operation_xyz
'x, y, z'
'-x, y+1/2, -z'

loop_
_atom_site_label
_atom_site_type_symbol
_atom_site_fract_x
_atom_site_fract_y
_atom_site_fract_z
_atom_site_U_iso_or_equiv
_atom_site_adp_type
_atom_site_occupancy
_atom_site_site_symmetry_order
_atom_site_calc_flag
_atom_site_refinement_flags_posn
_atom_site_refinement_flags_adp
_atom_site_refinement_flags_occupancy
_atom_site_disorder_assembly
_atom_site_disorder_group
N1 N 0.1286(2) 0.51520(18) 0.37808(14) 0.0141(4) Uani 1 1 d . . . . .
C2 C 0.0943(2) 0.4348(2) 0.29042(18) 0.0154(4) Uani 1 1 d . . . . .
N3 N 0.2210(2) 0.37348(18) 0.28633(15) 0.0160(4) Uani 1 1 d . . . . .
C4 C 0.3378(2) 0.4156(2) 0.37334(18) 0.0164(4) Uani 1 1 d . . . . .
H4 H 0.439302 0.387196 0.389668 0.020 Uiso 1 1 calc R . . . .
C5 C 0.2805(2) 0.5046(2) 0.43073(18) 0.0155(4) Uani 1 1 d . . . . .
H5 H 0.333886 0.551086 0.494808 0.019 Uiso 1 1 calc R . . . .
C6 C 0.0221(2) 0.6023(2) 0.41310(18) 0.0172(4) Uani 1 1 d . . . . .
H6A H -0.038602 0.642533 0.343063 0.021 Uiso 1 1 calc R . . . .
H6B H 0.079926 0.666917 0.462848 0.021 Uiso 1 1 calc R . . . .
C7 C -0.0840(2) 0.5389(2) 0.4791(2) 0.0187(5) Uani 1 1 d . . . . .
H7 H -0.138938 0.471696 0.429468 0.022 Uiso 1 1 calc R . . . .
C8 C 0.0039(3) 0.4829(3) 0.5923(2) 0.0283(6) Uani 1 1 d . . . . .
H8A H 0.059016 0.547822 0.641613 0.042 Uiso 1 1 calc GR . . . .
H8B H 0.075638 0.422050 0.575300 0.042 Uiso 1 1 calc GR . . . .
H8C H -0.066565 0.442883 0.632754 0.042 Uiso 1 1 calc GR . . . .
C9 C -0.1993(3) 0.6357(3) 0.4981(2) 0.0280(6) Uani 1 1 d . . . . .
H9A H -0.146566 0.699685 0.551542 0.034 Uiso 1 1 calc R . . . .
H9B H -0.243402 0.675727 0.423058 0.034 Uiso 1 1 calc R . . . .
C10 C -0.3260(3) 0.5818(3) 0.5480(3) 0.0362(6) Uani 1 1 d . . . . .
H10A H -0.286180 0.557318 0.628703 0.054 Uiso 1 1 calc GR . . . .
H10B H -0.368215 0.509799 0.502382 0.054 Uiso 1 1 calc GR . . . .
H10C H -0.405338 0.643629 0.544941 0.054 Uiso 1 1 calc GR . . . .
C11 C -0.0563(2) 0.4174(2) 0.2126(2) 0.0224(5) Uani 1 1 d . . . . .
H11A H -0.118238 0.364580 0.250801 0.034 Uiso 1 1 calc GR . . . .
H11B H -0.044523 0.378745 0.140207 0.034 Uiso 1 1 calc GR . . . .
H11C H -0.105802 0.497396 0.195455 0.034 Uiso 1 1 calc GR . . . .
C12 C 0.2339(3) 0.2751(2) 0.2038(2) 0.0244(5) Uani 1 1 d . . . . .
H12A H 0.336807 0.241926 0.222080 0.037 Uiso 1 1 calc GR . . . .
H12B H 0.211604 0.308338 0.124799 0.037 Uiso 1 1 calc GR . . . .
H12C H 0.161956 0.209501 0.209605 0.037 Uiso 1 1 calc GR . . . .
N21 N 0.60381(18) 0.50823(19) 0.87735(14) 0.0145(4) Uani 1 1 d . . . . .
C22 C 0.5621(2) 0.4247(2) 0.79317(17) 0.0161(4) Uani 1 1 d . . . . .
N23 N 0.6868(2) 0.36536(19) 0.78181(16) 0.0185(4) Uani 1 1 d . . . . .
C24 C 0.8104(2) 0.4119(2) 0.86017(19) 0.0193(4) Uani 1 1 d . . . . .
H24 H 0.912247 0.385543 0.869915 0.023 Uiso 1 1 calc R . . . .
C25 C 0.7591(2) 0.5020(2) 0.92012(19) 0.0178(4) Uani 1 1 d . . . . .
H25 H 0.817519 0.551323 0.979784 0.021 Uiso 1 1 calc R . . . .
C26 C 0.5000(2) 0.5895(2) 0.92264(18) 0.0178(4) Uani 1 1 d . . . . .
H26A H 0.422538 0.622153 0.857166 0.021 Uiso 1 1 calc R . . . .
H26B H 0.557248 0.659973 0.963427 0.021 Uiso 1 1 calc R . . . .
C27 C 0.4220(2) 0.5202(2) 1.00676(19) 0.0196(5) Uani 1 1 d . . . . .
H27 H 0.374383 0.444180 0.967193 0.023 Uiso 1 1 calc R . . . .
C28 C 0.5374(3) 0.4821(3) 1.1160(2) 0.0337(6) Uani 1 1 d . . . . .
H28A H 0.590137 0.555243 1.152952 0.051 Uiso 1 1 calc GR . . . .
H28B H 0.610784 0.425322 1.094850 0.051 Uiso 1 1 calc GR . . . .
H28C H 0.485357 0.441519 1.170133 0.051 Uiso 1 1 calc GR . . . .
C29 C 0.2980(3) 0.6005(3) 1.0364(2) 0.0291(6) Uani 1 1 d . . . . .
H29A H 0.265192 0.564150 1.103664 0.035 Uiso 1 1 calc R . . . .
H29B H 0.340440 0.682810 1.059920 0.035 Uiso 1 1 calc R . . . .
C30 C 0.1612(3) 0.6154(3) 0.9374(3) 0.0396(7) Uani 1 1 d . . . . .
H30A H 0.082225 0.660463 0.964813 0.059 Uiso 1 1 calc GR . . . .
H30B H 0.123076 0.534180 0.909364 0.059 Uiso 1 1 calc GR . . . .
H30C H 0.189887 0.661177 0.874122 0.059 Uiso 1 1 calc GR . . . .
C31 C 0.4065(3) 0.4038(3) 0.7253(2) 0.0241(5) Uani 1 1 d . . . . .
H31A H 0.410352 0.363708 0.651735 0.036 Uiso 1 1 calc GR . . . .
H31B H 0.354067 0.482764 0.709689 0.036 Uiso 1 1 calc GR . . . .
H31C H 0.352091 0.351063 0.769639 0.036 Uiso 1 1 calc GR . . . .
C32 C 0.6945(3) 0.2662(2) 0.6998(2) 0.0279(6) Uani 1 1 d . . . . .
H32A H 0.794896 0.228365 0.718967 0.042 Uiso 1 1 calc GR . . . .
H32B H 0.675872 0.299564 0.620854 0.042 Uiso 1 1 calc GR . . . .
H32C H 0.617794 0.204094 0.704483 0.042 Uiso 1 1 calc GR . . . .
Cl1 Cl 0.85608(5) 0.74295(5) 0.12174(4) 0.02099(16) Uani 1 1 d . . . . .
Cl2 Cl 0.33460(5) 0.74391(5) 0.63739(4) 0.01983(16) Uani 1 1 d . . . . .

loop_
_atom_site_aniso_label
_atom_site_aniso_U_11
_atom_site_aniso_U_22
_atom_site_aniso_U_33
_atom_site_aniso_U_23
_atom_site_aniso_U_13
_atom_site_aniso_U_12
N1 0.0133(7) 0.0127(10) 0.0175(8) 0.0007(7) 0.0057(6) -0.0003(7)
C2 0.0181(9) 0.0120(11) 0.0177(9) -0.0004(8) 0.0071(7) -0.0006(8)
N3 0.0194(8) 0.0132(9) 0.0171(8) -0.0012(7) 0.0076(6) 0.0005(7)
C4 0.0163(9) 0.0139(11) 0.0208(10) 0.0004(9) 0.0079(7) -0.0006(8)
C5 0.0146(8) 0.0153(11) 0.0167(9) 0.0016(8) 0.0036(7) -0.0010(8)
C6 0.0185(9) 0.0128(11) 0.0214(10) -0.0023(9) 0.0070(8) 0.0025(8)
C7 0.0154(9) 0.0177(12) 0.0250(10) -0.0031(9) 0.0084(8) -0.0015(8)
C8 0.0232(11) 0.0351(15) 0.0295(11) 0.0096(11) 0.0117(9) 0.0014(11)
C9 0.0228(10) 0.0274(14) 0.0364(13) -0.0023(11) 0.0124(9) 0.0054(10)
C10 0.0218(11) 0.0364(16) 0.0548(17) -0.0122(13) 0.0185(11) -0.0010(11)
C11 0.0204(10) 0.0214(12) 0.0230(10) -0.0042(9) -0.0004(8) 0.0010(9)
C12 0.0292(11) 0.0198(13) 0.0256(11) -0.0087(9) 0.0092(9) 0.0038(9)
N21 0.0147(8) 0.0120(10) 0.0182(9) 0.0009(7) 0.0065(7) -0.0006(7)
C22 0.0213(10) 0.0138(11) 0.0152(9) 0.0009(8) 0.0081(8) -0.0022(9)
N23 0.0246(9) 0.0135(9) 0.0204(8) -0.0007(7) 0.0116(7) 0.0014(8)
C24 0.0177(9) 0.0176(11) 0.0246(10) 0.0033(9) 0.0087(8) -0.0003(9)
C25 0.0158(9) 0.0176(12) 0.0204(10) 0.0034(9) 0.0051(7) -0.0017(9)
C26 0.0195(9) 0.0146(11) 0.0209(10) -0.0013(9) 0.0079(8) 0.0027(9)
C27 0.0170(9) 0.0207(12) 0.0224(10) -0.0002(9) 0.0074(8) 0.0004(9)
C28 0.0261(11) 0.0500(18) 0.0267(11) 0.0142(13) 0.0092(9) -0.0013(12)
C29 0.0255(11) 0.0298(15) 0.0370(13) -0.0059(11) 0.0173(10) -0.0004(11)
C30 0.0257(12) 0.0400(17) 0.0552(17) 0.0026(14) 0.0138(11) 0.0115(12)
C31 0.0224(11) 0.0272(13) 0.0226(10) -0.0029(10) 0.0047(8) -0.0043(10)
C32 0.0447(14) 0.0157(13) 0.0275(11) -0.0057(9) 0.0174(10) 0.0020(11)
Cl1 0.0221(2) 0.0167(3) 0.0245(3) -0.0018(3) 0.00583(17) -0.0027(3)
Cl2 0.0191(2) 0.0173(3) 0.0240(2) -0.0037(3) 0.00683(17) -0.0027(3)

loop_
_atom_type_symbol
_atom_type_description
_atom_type_scat_dispersion_real
_atom_type_scat_dispersion_imag
_atom_type_scat_source
C C 0.0181 0.0091 'International Tables Vol C Tables 4.2.6.8 and 6.1.1.4'
H H 0.0000 0.0000 'International Tables Vol C Tables 4.2.6.8 and 6.1.1.4'
Cl Cl 0.3639 0.7018 'International Tables Vol C Tables 4.2.6.8 and 6.1.1.4'
N N 0.0311 0.0180 'International Tables Vol C Tables 4.2.6.8 and 6.1.1.4'

loop_
_exptl_crystal_face_index_h
_exptl_crystal_face_index_k
_exptl_crystal_face_index_l
_exptl_crystal_face_perp_dist
1 -3 6 0.2211
-1 3 -6 0.2211
-5 1 -3 0.2611
5 -1 3 0.2611
-6 0 0 0.2921
5 2 -5 0.4355
3 -5 -5 0.3659
-3 5 5 0.3659
-3 -6 0 0.3986
-4 -5 2 0.3972
-5 0 5 0.3628
3 6 0 0.4102
-1 6 4 0.4043
2 1 6 0.2016
1 1 7 0.2087
0 0 8 0.2332
3 2 5 0.2437
-2 -1 -6 0.1787
5 -3 1 0.2963
5 -2 0 0.3284
3 -5 4 0.3294
-1 -5 5 0.3146
-3 -4 6 0.3664
-5 2 0 0.3385
-1 3 7 0.2753
1 4 6 0.2789
3 4 3 0.3147
4 -1 -7 0.4173
0 -3 -7 0.2831
-5 -3 1 0.3652
-3 -4 -4 0.3336
3 -2 6 0.2033
-1 -2 7 0.2555
-5 0 -3 0.2398
1 2 -7 0.2973

loop_
_geom_angle_atom_site_label_1
_geom_angle_atom_site_label_2
_geom_angle_atom_site_label_3
_geom_angle
_geom_angle_site_symmetry_1
_geom_angle_site_symmetry_3
_geom_angle_publ_flag
C2 N1 C5 109.37(19) . . ?
C2 N1 C6 125.54(18) . . ?
C5 N1 C6 125.08(18) . . ?
N1 C2 C11 126.1(2) . . ?
N3 C2 N1 107.34(18) . . ?
N3 C2 C11 126.6(2) . . ?
C2 N3 C4 109.42(19) . . ?
C2 N3 C12 125.51(18) . . ?
C4 N3 C12 125.07(19) . . ?
C5 C4 N3 107.08(19) . . ?
C4 C5 N1 106.79(19) . . ?
N1 C6 C7 112.19(19) . . ?
C6 C7 C9 106.9(2) . . ?
C8 C7 C6 111.13(18) . . ?
C8 C7 C9 112.8(2) . . ?
C10 C9 C7 113.0(2) . . ?
C22 N21 C25 109.59(19) . . ?
C22 N21 C26 125.27(18) . . ?
C25 N21 C26 125.05(19) . . ?
N21 C22 C31 125.9(2) . . ?
N23 C22 N21 107.19(18) . . ?
N23 C22 C31 126.9(2) . . ?
C22 N23 C24 109.6(2) . . ?
C22 N23 C32 126.0(2) . . ?
C24 N23 C32 124.3(2) . . ?
C25 C24 N23 107.09(19) . . ?
C24 C25 N21 106.5(2) . . ?
N21 C26 C27 111.16(19) . . ?
C28 C27 C26 110.52(18) . . ?
C29 C27 C26 109.5(2) . . ?
C29 C27 C28 111.4(2) . . ?
C30 C29 C27 113.9(2) . . ?

loop_
_geom_bond_atom_site_label_1
_geom_bond_atom_site_label_2
_geom_bond_distance
_geom_bond_site_symmetry_2
_geom_bond_publ_flag
N1 C2 1.339(3) . ?
N1 C5 1.387(3) . ?
N1 C6 1.476(3) . ?
C2 N3 1.339(3) . ?
C2 C11 1.483(3) . ?
N3 C4 1.383(3) . ?
N3 C12 1.469(3) . ?
C4 C5 1.351(3) . ?
C6 C7 1.529(3) . ?
C7 C8 1.526(3) . ?
C7 C9 1.535(3) . ?
C9 C10 1.519(4) . ?
N21 C22 1.339(3) . ?
N21 C25 1.390(3) . ?
N21 C26 1.475(3) . ?
C22 N23 1.335(3) . ?
C22 C31 1.481(3) . ?
N23 C24 1.385(3) . ?
N23 C32 1.462(3) . ?
C24 C25 1.350(3) . ?
C26 C27 1.538(3) . ?
C27 C28 1.530(3) . ?
C27 C29 1.525(3) . ?
C29 C30 1.516(4) . ?

loop_
_twin_individual_id
_twin_individual_mass_fraction_refined
1 0.967(14)
2 0.033(14)

loop_
_exptl_oxdiff_crystal_face_indexfrac_h
_exptl_oxdiff_crystal_face_indexfrac_k
_exptl_oxdiff_crystal_face_indexfrac_l
_exptl_oxdiff_crystal_face_x
_exptl_oxdiff_crystal_face_y
_exptl_oxdiff_crystal_face_z
1.0004 -2.9992 5.9926 0.8713 -0.2720 0.2861
-1.0004 2.9992 -5.9926 -0.8713 0.2720 -0.2861
-5.0003 1.0012 -2.9888 -0.9083 0.1781 0.4834
5.0003 -1.0012 2.9888 0.9083 -0.1781 -0.4834
-6.0000 0.0011 0.0101 -0.6399 0.1467 0.8113
4.9995 1.9990 -5.0037 -0.0966 0.0161 -1.0091
2.9976 -4.9897 -5.0009 -0.2076 -0.8859 -0.4864
-2.9976 4.9897 5.0009 0.2076 0.8859 0.4864
-3.0016 -5.9901 0.0046 -0.2322 -0.7417 0.6219
-4.0009 -4.9927 2.0045 -0.1133 -0.5280 0.8255
-4.9990 -0.0021 5.0038 0.0674 0.2556 0.9371
3.0016 5.9901 -0.0046 0.2322 0.7417 -0.6219
-0.9976 5.9884 3.9985 0.2861 0.9462 0.1278
2.0015 0.9944 5.9912 0.9194 0.2469 0.0068
1.0017 0.9940 6.9920 0.9329 0.2980 0.1942
0.0016 -0.0049 7.9927 0.9610 0.2133 0.4176
3.0015 1.9933 4.9905 0.8914 0.3316 -0.2167
-2.0015 -0.9944 -5.9912 -0.9194 -0.2469 -0.0068
4.9994 -2.9969 0.9904 0.6973 -0.5031 -0.5157
4.9995 -1.9978 -0.0086 0.5625 -0.3940 -0.6040
2.9995 -4.9953 3.9909 0.8736 -0.6459 -0.0166
-1.0003 -4.9951 4.9967 0.5671 -0.5214 0.5764
-2.9998 -3.9969 5.9992 0.4593 -0.3100 0.8630
-4.9995 1.9978 0.0086 -0.5625 0.3940 0.6040
-0.9978 2.9912 6.9955 0.6904 0.6186 0.3925
1.0023 3.9899 5.9931 0.7689 0.6789 0.0338
3.0017 3.9914 2.9925 0.6219 0.5500 -0.3932
3.9983 -0.9949 -7.0004 -0.3996 -0.4203 -0.8702
-0.0022 -2.9911 -6.9938 -0.7970 -0.5942 -0.2573
-5.0006 -2.9950 1.0073 -0.3693 -0.2586 0.8364
-3.0019 -3.9908 -3.9916 -0.7420 -0.5767 0.3410
3.0007 -2.0011 5.9893 1.0700 -0.1851 -0.0203
-0.9991 -2.0010 6.9951 0.7635 -0.0606 0.5727
-5.0006 0.0028 -2.9888 -0.8937 0.0423 0.5194
0.9991 2.0010 -6.9951 -0.7635 0.0606 -0.5727
